data_2215313
loop_
_publ_author_name
'Herrera, Ana M.'
'Bern\`es, Sylvain'
'L\'opez, Delia'

_publ_section_title
;
 2-[(4-Hexyloxyphenyl)iminomethyl]benzene-1,4-diol
;
_journal_coeditor_code ZL2051
_journal_issue 9
_journal_name_full 'Acta Crystallographica Section E'
_journal_page_first o3853
_journal_page_last o3853
_journal_paper_doi 10.1107/S1600536807040408
_journal_volume 63
_journal_year 2007
_chemical_formula_iupac 'C19 H23 N O3'
_chemical_formula_moiety 'C19 H23 N O3'
_chemical_formula_sum 'C19 H23 N O3'
_chemical_formula_weight 313.38
_chemical_melting_point 389
_chemical_name_systematic
;
2-[(4-Hexyloxyphenyl)iminomethyl]benzene-1,4-diol
;
_space_group_IT_number 61
_symmetry_cell_setting orthorhombic
_symmetry_space_group_name_Hall '-P 2ac 2ab'
_symmetry_space_group_name_H-M 'P b c a'
_atom_sites_solution_hydrogens geom
_atom_sites_solution_primary direct
_atom_sites_solution_secondary difmap
_audit_creation_method SHELXTL-Plus
_cell_angle_alpha 90.00
_cell_angle_beta 90.00
_cell_angle_gamma 90.00
_cell_formula_units_Z 8
_cell_length_a 7.5559(10)
_cell_length_b 12.3351(15)
_cell_length_c 36.597(4)
_cell_measurement_reflns_used 80
_cell_measurement_temperature 296(2)
_cell_measurement_theta_max 12.21
_cell_measurement_theta_min 3.85
_cell_volume 3410.9(7)
_computing_cell_refinement 'XSCANS (Siemens, 1996)'
_computing_data_collection 'XSCANS (Siemens, 1996)'
_computing_data_reduction 'XSCANS (Siemens, 1996)'
_computing_molecular_graphics
;
SHELXTL-Plus (Sheldrick, 1998) and Mercury (Macrae <i>et al.</i>,
2006)
;
_computing_publication_material 'SHELXTL-Plus (Sheldrick, 1998)'
_computing_structure_refinement 'SHELXTL-Plus (Sheldrick, 1998)'
_computing_structure_solution 'SHELXTL-Plus (Sheldrick, 1998)'
_diffrn_ambient_temperature 296.0(10)
_diffrn_measured_fraction_theta_full 0.999
_diffrn_measured_fraction_theta_max 0.999
_diffrn_measurement_device_type 'Bruker P4'
_diffrn_measurement_method \w
_diffrn_radiation_monochromator graphite
_diffrn_radiation_type MoK\a
_diffrn_radiation_wavelength 0.71073
_diffrn_reflns_av_R_equivalents 0.0206
_diffrn_reflns_av_sigmaI/netI 0.0363
_diffrn_reflns_limit_h_max 1
_diffrn_reflns_limit_h_min -8
_diffrn_reflns_limit_k_max 1
_diffrn_reflns_limit_k_min -14
_diffrn_reflns_limit_l_max 1
_diffrn_reflns_limit_l_min -43
_diffrn_reflns_number 3894
_diffrn_reflns_theta_full 24.99
_diffrn_reflns_theta_max 24.99
_diffrn_reflns_theta_min 2.23
_diffrn_standards_decay_% 1
_diffrn_standards_interval_count 97
_diffrn_standards_number 3
_exptl_absorpt_coefficient_mu 0.082
_exptl_absorpt_correction_type none
_exptl_crystal_colour orange
_exptl_crystal_density_diffrn 1.221
_exptl_crystal_density_method 'not measured'
_exptl_crystal_description plate
_exptl_crystal_F_000 1344
_exptl_crystal_size_max 0.60
_exptl_crystal_size_mid 0.54
_exptl_crystal_size_min 0.16
_refine_diff_density_max 0.222
_refine_diff_density_min -0.178
_refine_ls_extinction_coef 0.0027(6)
_refine_ls_extinction_expression Fc^*^=kFc[1+0.001xFc^2^\l^3^/sin(2\q)]^-1/4^
_refine_ls_extinction_method 'SHELXTL-Plus (Sheldrick, 1998)'
_refine_ls_goodness_of_fit_ref 1.029
_refine_ls_hydrogen_treatment constr
_refine_ls_matrix_type full
_refine_ls_number_parameters 212
_refine_ls_number_reflns 2996
_refine_ls_number_restraints 0
_refine_ls_restrained_S_all 1.029
_refine_ls_R_factor_all 0.0960
_refine_ls_R_factor_gt 0.0515
_refine_ls_shift/su_max 0.000
_refine_ls_shift/su_mean 0.000
_refine_ls_structure_factor_coef Fsqd
_refine_ls_weighting_details 'calc w=1/[\s^2^(Fo^2^)+(0.0794P)^2^+0.2325P] where P=(Fo^2^+2Fc^2^)/3'
_refine_ls_weighting_scheme calc
_refine_ls_wR_factor_gt 0.1311
_refine_ls_wR_factor_ref 0.1582
_reflns_number_gt 1762
_reflns_number_total 2996
_reflns_threshold_expression I>2\s(I)
_cod_data_source_file zl2051.cif
_cod_data_source_block I
_cod_original_cell_volume 3411.0(7)
_cod_database_code 2215313
_cod_database_fobs_code 2215313

loop_
_symmetry_equiv_pos_as_xyz
'x, y, z'
'-x+1/2, -y, z+1/2'
'-x, y+1/2, -z+1/2'
'x+1/2, -y+1/2, -z'
'-x, -y, -z'
'x-1/2, y, -z-1/2'
'x, -y-1/2, z-1/2'
'-x-1/2, y-1/2, z'

loop_
_atom_site_type_symbol
_atom_site_label
_atom_site_fract_x
_atom_site_fract_y
_atom_site_fract_z
_atom_site_U_iso_or_equiv
_atom_site_adp_type
_atom_site_calc_flag
_atom_site_refinement_flags
_atom_site_occupancy
C C1 0.3979(3) 0.76235(16) 0.27705(6) 0.0461(6) Uani d . 1
C C2 0.4892(3) 0.77627(16) 0.31019(6) 0.0449(6) Uani d . 1
C C3 0.5559(3) 0.87943(16) 0.31853(6) 0.0483(6) Uani d . 1
H H3C 0.6188 0.8897 0.3401 0.058 Uiso calc R 1
C C4 0.5297(3) 0.96557(16) 0.29535(6) 0.0489(6) Uani d . 1
C C5 0.4367(3) 0.95043(18) 0.26302(6) 0.0497(6) Uani d . 1
H H5C 0.4172 1.0088 0.2474 0.060 Uiso calc R 1
C C6 0.3732(3) 0.84884(16) 0.25397(6) 0.0513(6) Uani d . 1
H H6C 0.3132 0.8389 0.2320 0.062 Uiso calc R 1
C C7 0.5198(3) 0.68504(18) 0.33457(6) 0.0502(6) Uani d . 1
H H7A 0.5889 0.6948 0.3553 0.060 Uiso calc R 1
N N8 0.4534(2) 0.59150(14) 0.32798(5) 0.0502(5) Uani d . 1
C C9 0.4813(3) 0.49935(17) 0.35029(6) 0.0480(6) Uani d . 1
C C10 0.5530(4) 0.50164(19) 0.38539(6) 0.0607(7) Uani d . 1
H H10B 0.5873 0.5674 0.3956 0.073 Uiso calc R 1
C C11 0.5733(4) 0.40725(19) 0.40491(6) 0.0645(7) Uani d . 1
H H11B 0.6205 0.4099 0.4284 0.077 Uiso calc R 1
C C12 0.5246(3) 0.30830(19) 0.39013(6) 0.0550(6) Uani d . 1
C C13 0.4544(3) 0.30473(18) 0.35534(6) 0.0567(7) Uani d . 1
H H13B 0.4222 0.2389 0.3449 0.068 Uiso calc R 1
C C14 0.4327(3) 0.40059(17) 0.33616(6) 0.0550(6) Uani d . 1
H H14A 0.3834 0.3980 0.3129 0.066 Uiso calc R 1
O O15 0.5508(3) 0.22029(13) 0.41222(5) 0.0722(6) Uani d . 1
C C16 0.4815(4) 0.11738(18) 0.40096(7) 0.0617(7) Uani d . 1
H H16A 0.5476 0.0896 0.3803 0.074 Uiso calc R 1
H H16B 0.3582 0.1243 0.3940 0.074 Uiso calc R 1
C C17 0.4999(4) 0.04240(19) 0.43334(7) 0.0651(7) Uani d . 1
H H17B 0.6228 0.0413 0.4410 0.078 Uiso calc R 1
H H17C 0.4306 0.0711 0.4535 0.078 Uiso calc R 1
C C18 0.4411(4) -0.07187(19) 0.42573(7) 0.0727(8) Uani d . 1
H H18A 0.5081 -0.0999 0.4052 0.087 Uiso calc R 1
H H18B 0.3172 -0.0710 0.4188 0.087 Uiso calc R 1
C C19 0.4643(4) -0.1480(2) 0.45808(7) 0.0788(9) Uani d . 1
H H19A 0.5858 -0.1426 0.4664 0.095 Uiso calc R 1
H H19B 0.3892 -0.1226 0.4778 0.095 Uiso calc R 1
C C20 0.4251(6) -0.2609(2) 0.45176(9) 0.1174(14) Uani d . 1
H H20A 0.4927 -0.2846 0.4307 0.141 Uiso calc R 1
H H20B 0.3008 -0.2669 0.4454 0.141 Uiso calc R 1
C C21 0.4617(5) -0.3377(3) 0.48262(10) 0.1139(13) Uani d . 1
H H21A 0.4262 -0.4095 0.4757 0.171 Uiso calc R 1
H H21B 0.3964 -0.3154 0.5038 0.171 Uiso calc R 1
H H21C 0.5860 -0.3372 0.4881 0.171 Uiso calc R 1
O O22 0.3302(2) 0.66392(11) 0.26689(4) 0.0615(5) Uani d . 1
H H22 0.3504 0.6192 0.2829 0.092 Uiso calc R 1
O O23 0.5998(3) 1.06534(11) 0.30460(4) 0.0687(6) Uani d . 1
H H23 0.6040 1.1040 0.2864 0.103 Uiso calc R 1

loop_
_atom_site_aniso_label
_atom_site_aniso_U_11
_atom_site_aniso_U_22
_atom_site_aniso_U_33
_atom_site_aniso_U_12
_atom_site_aniso_U_13
_atom_site_aniso_U_23
C1 0.0512(14) 0.0380(12) 0.0490(12) 0.0011(11) -0.0011(11) -0.0034(10)
C2 0.0515(14) 0.0408(12) 0.0425(11) 0.0051(10) 0.0028(10) 0.0010(10)
C3 0.0604(15) 0.0448(13) 0.0398(11) -0.0015(12) 0.0009(11) -0.0040(10)
C4 0.0633(15) 0.0364(12) 0.0469(13) -0.0008(11) 0.0070(11) -0.0047(10)
C5 0.0583(15) 0.0404(12) 0.0505(13) 0.0051(12) 0.0014(11) 0.0039(10)
C6 0.0588(14) 0.0479(13) 0.0471(12) 0.0034(13) -0.0085(11) 0.0015(11)
C7 0.0593(15) 0.0491(14) 0.0422(12) 0.0033(12) -0.0008(11) 0.0011(10)
N8 0.0594(12) 0.0404(11) 0.0508(11) 0.0024(10) -0.0006(9) 0.0041(8)
C9 0.0561(14) 0.0418(12) 0.0460(13) 0.0032(11) -0.0004(11) 0.0044(10)
C10 0.0833(19) 0.0459(13) 0.0529(14) -0.0040(13) -0.0095(13) 0.0008(11)
C11 0.089(2) 0.0542(15) 0.0503(14) -0.0056(14) -0.0184(13) 0.0056(12)
C12 0.0646(16) 0.0467(13) 0.0538(14) -0.0001(12) -0.0026(12) 0.0097(11)
C13 0.0730(17) 0.0445(13) 0.0527(14) -0.0039(13) -0.0084(13) 0.0019(11)
C14 0.0685(16) 0.0502(14) 0.0463(12) -0.0027(13) -0.0084(12) 0.0047(11)
O15 0.1023(15) 0.0477(10) 0.0667(11) -0.0070(10) -0.0228(10) 0.0171(8)
C16 0.0777(18) 0.0459(14) 0.0614(15) -0.0004(13) 0.0003(14) 0.0083(12)
C17 0.0819(19) 0.0511(14) 0.0624(15) 0.0053(14) 0.0054(14) 0.0136(12)
C18 0.093(2) 0.0542(15) 0.0706(17) -0.0019(15) -0.0001(15) 0.0139(13)
C19 0.102(2) 0.0641(17) 0.0703(17) -0.0069(16) 0.0087(16) 0.0165(14)
C20 0.196(4) 0.0631(19) 0.093(2) -0.014(2) -0.020(3) 0.0166(17)
C21 0.139(3) 0.080(2) 0.123(3) -0.007(2) -0.014(2) 0.042(2)
O22 0.0849(13) 0.0416(9) 0.0581(9) -0.0041(9) -0.0170(9) 0.0001(7)
O23 0.1063(14) 0.0424(9) 0.0574(10) -0.0136(10) -0.0045(11) -0.0020(7)

loop_
_atom_type_symbol
_atom_type_description
_atom_type_scat_dispersion_real
_atom_type_scat_dispersion_imag
_atom_type_scat_source
C C 0.0033 0.0016 'International Tables Vol C Tables 4.2.6.8 and 6.1.1.4'
H H 0.0000 0.0000 'International Tables Vol C Tables 4.2.6.8 and 6.1.1.4'
N N 0.0061 0.0033 'International Tables Vol C Tables 4.2.6.8 and 6.1.1.4'
O O 0.0106 0.0060 'International Tables Vol C Tables 4.2.6.8 and 6.1.1.4'

loop_
_geom_angle_atom_site_label_1
_geom_angle_atom_site_label_2
_geom_angle_atom_site_label_3
_geom_angle
O22 C1 C6 118.11(19)
O22 C1 C2 121.74(18)
C6 C1 C2 120.1(2)
C3 C2 C1 118.36(19)
C3 C2 C7 120.8(2)
C1 C2 C7 120.8(2)
C4 C3 C2 121.0(2)
C4 C3 H3C 119.5
C2 C3 H3C 119.5
C3 C4 O23 118.8(2)
C3 C4 C5 119.7(2)
O23 C4 C5 121.50(19)
C6 C5 C4 120.1(2)
C6 C5 H5C 119.9
C4 C5 H5C 119.9
C1 C6 C5 120.6(2)
C1 C6 H6C 119.7
C5 C6 H6C 119.7
N8 C7 C2 121.3(2)
N8 C7 H7A 119.4
C2 C7 H7A 119.4
C7 N8 C9 123.80(19)
C14 C9 C10 117.9(2)
C14 C9 N8 117.09(19)
C10 C9 N8 125.0(2)
C11 C10 C9 120.3(2)
C11 C10 H10B 119.8
C9 C10 H10B 119.8
C10 C11 C12 120.9(2)
C10 C11 H11B 119.5
C12 C11 H11B 119.5
O15 C12 C13 125.1(2)
O15 C12 C11 115.5(2)
C13 C12 C11 119.4(2)
C12 C13 C14 119.1(2)
C12 C13 H13B 120.5
C14 C13 H13B 120.5
C9 C14 C13 122.3(2)
C9 C14 H14A 118.8
C13 C14 H14A 118.8
C12 O15 C16 118.69(18)
O15 C16 C17 106.5(2)
O15 C16 H16A 110.4
C17 C16 H16A 110.4
O15 C16 H16B 110.4
C17 C16 H16B 110.4
H16A C16 H16B 108.6
C18 C17 C16 113.7(2)
C18 C17 H17B 108.8
C16 C17 H17B 108.8
C18 C17 H17C 108.8
C16 C17 H17C 108.8
H17B C17 H17C 107.7
C17 C18 C19 113.6(2)
C17 C18 H18A 108.8
C19 C18 H18A 108.8
C17 C18 H18B 108.8
C19 C18 H18B 108.8
H18A C18 H18B 107.7
C20 C19 C18 116.6(2)
C20 C19 H19A 108.1
C18 C19 H19A 108.1
C20 C19 H19B 108.1
C18 C19 H19B 108.1
H19A C19 H19B 107.3
C19 C20 C21 116.8(3)
C19 C20 H20A 108.1
C21 C20 H20A 108.1
C19 C20 H20B 108.1
C21 C20 H20B 108.1
H20A C20 H20B 107.3
C20 C21 H21A 109.5
C20 C21 H21B 109.5
H21A C21 H21B 109.5
C20 C21 H21C 109.5
H21A C21 H21C 109.5
H21B C21 H21C 109.5
C1 O22 H22 109.5
C4 O23 H23 109.5

loop_
_geom_bond_atom_site_label_1
_geom_bond_atom_site_label_2
_geom_bond_distance
C1 O22 1.369(2)
C1 C6 1.374(3)
C1 C2 1.406(3)
C2 C3 1.402(3)
C2 C7 1.455(3)
C3 C4 1.374(3)
C3 H3C 0.9300
C4 O23 1.382(2)
C4 C5 1.388(3)
C5 C6 1.382(3)
C5 H5C 0.9300
C6 H6C 0.9300
C7 N8 1.281(3)
C7 H7A 0.9300
N8 C9 1.415(3)
C9 C14 1.374(3)
C9 C10 1.395(3)
C10 C11 1.375(3)
C10 H10B 0.9300
C11 C12 1.385(3)
C11 H11B 0.9300
C12 O15 1.368(3)
C12 C13 1.380(3)
C13 C14 1.385(3)
C13 H13B 0.9300
C14 H14A 0.9300
O15 C16 1.434(3)
C16 C17 1.510(3)
C16 H16A 0.9700
C16 H16B 0.9700
C17 C18 1.504(3)
C17 H17B 0.9700
C17 H17C 0.9700
C18 C19 1.521(3)
C18 H18A 0.9700
C18 H18B 0.9700
C19 C20 1.443(4)
C19 H19A 0.9700
C19 H19B 0.9700
C20 C21 1.500(4)
C20 H20A 0.9700
C20 H20B 0.9700
C21 H21A 0.9600
C21 H21B 0.9600
C21 H21C 0.9600
O22 H22 0.8200
O23 H23 0.8200

loop_
_geom_hbond_atom_site_label_D
_geom_hbond_atom_site_label_H
_geom_hbond_atom_site_label_A
_geom_hbond_site_symmetry_A
_geom_hbond_distance_DH
_geom_hbond_distance_HA
_geom_hbond_distance_DA
_geom_hbond_angle_DHA
_geom_hbond_publ_flag
O22 H22 N8 . 0.82 1.85 2.581(2) 146.9 yes
O23 H23 O22 3_655 0.82 2.14 2.933(2) 161.5 yes

loop_
_geom_torsion_atom_site_label_1
_geom_torsion_atom_site_label_2
_geom_torsion_atom_site_label_3
_geom_torsion_atom_site_label_4
_geom_torsion
O22 C1 C2 C3 179.5(2)
C6 C1 C2 C3 -1.0(3)
O22 C1 C2 C7 1.9(3)
C6 C1 C2 C7 -178.7(2)
C1 C2 C3 C4 1.4(3)
C7 C2 C3 C4 179.0(2)
C2 C3 C4 O23 -179.3(2)
C2 C3 C4 C5 -0.4(3)
C3 C4 C5 C6 -1.0(3)
O23 C4 C5 C6 177.9(2)
O22 C1 C6 C5 179.2(2)
C2 C1 C6 C5 -0.3(4)
C4 C5 C6 C1 1.3(4)
C3 C2 C7 N8 177.1(2)
C1 C2 C7 N8 -5.3(3)
C2 C7 N8 C9 178.73(19)
C7 N8 C9 C14 -167.1(2)
C7 N8 C9 C10 13.3(4)
C14 C9 C10 C11 -0.1(4)
N8 C9 C10 C11 179.5(2)
C9 C10 C11 C12 0.5(4)
C10 C11 C12 O15 -179.9(2)
C10 C11 C12 C13 -0.1(4)
O15 C12 C13 C14 179.0(2)
C11 C12 C13 C14 -0.7(4)
C10 C9 C14 C13 -0.7(4)
N8 C9 C14 C13 179.7(2)
C12 C13 C14 C9 1.1(4)
C13 C12 O15 C16 -8.2(4)
C11 C12 O15 C16 171.5(2)
C12 O15 C16 C17 -169.6(2)
O15 C16 C17 C18 -177.2(2)
C16 C17 C18 C19 178.5(2)
C17 C18 C19 C20 -174.8(3)
C18 C19 C20 C21 175.2(3)

loop_
_cod_related_entry_id
_cod_related_entry_database
_cod_related_entry_code
1 ChemSpider 30655324
